data_4086723
loop_
_publ_author_name
'Sandoval, John J.'
'Palma, Pilar'
'\'Alvarez, Eleuterio'
'C\'ampora, Juan'
'Rodr\'iguez-Delgado, Antonio'

_publ_section_title
;
 Mechanism of Alkyl Migration in Diorganomagnesium 2,6-Bis(imino)pyridine
 Complexes: Formation of Grignard-Type Complexes with Square-Planar Mg(II)
 Centers
;
_journal_issue 18
_journal_name_full Organometallics
_journal_page_first 3197
_journal_paper_doi 10.1021/acs.organomet.6b00528
_journal_volume 35
_journal_year 2016
_chemical_formula_moiety 'C44 H59 Mg N3'
_chemical_formula_sum 'C44 H59 Mg N3'
_chemical_formula_weight 654.25
_chemical_name_systematic
; 
 ? 
;
_space_group_IT_number 14
_symmetry_cell_setting monoclinic
_symmetry_space_group_name_Hall '-P 2yn'
_symmetry_space_group_name_H-M 'P 1 21/n 1'
_atom_sites_solution_hydrogens geom
_atom_sites_solution_primary direct
_atom_sites_solution_secondary difmap
_audit_creation_method SHELXL-97
_cell_angle_alpha 90.00
_cell_angle_beta 99.003(4)
_cell_angle_gamma 90.00
_cell_formula_units_Z 4
_cell_length_a 11.6968(16)
_cell_length_b 16.713(2)
_cell_length_c 23.743(3)
_cell_measurement_reflns_used 4491
_cell_measurement_temperature 213(2)
_cell_measurement_theta_max 21.60
_cell_measurement_theta_min 2.08
_cell_volume 4584.3(10)
_computing_cell_refinement 'APEX2 Software Suite (Bruker, 2007)'
_computing_data_collection 'APEX2 Software Suite (Bruker, 2007)'
_computing_data_reduction 'APEX2 Software Suite (Bruker, 2007)'
_computing_molecular_graphics 'SHELXTL (Sheldrick, 2008)'
_computing_publication_material 'SHELXTL and publCIF (Westrip, 2010)'
_computing_structure_refinement 'SHELXL97 (Sheldrick, 2008)'
_computing_structure_solution 'SIR2002 (Burla et al., 2003)'
_diffrn_ambient_temperature 213(2)
_diffrn_detector_area_resol_mean 8.26
_diffrn_measured_fraction_theta_full 0.997
_diffrn_measured_fraction_theta_max 0.997
_diffrn_measurement_device_type
; 
 Bruker-Nonius X8kappa APEX II CCD area detector 
;
_diffrn_measurement_method 'phi and omega scans with narrow frames'
_diffrn_radiation_monochromator graphite
_diffrn_radiation_source 'fine-focus sealed tube'
_diffrn_radiation_type MoK\a
_diffrn_radiation_wavelength 0.71073
_diffrn_reflns_av_R_equivalents 0.0712
_diffrn_reflns_av_sigmaI/netI 0.0688
_diffrn_reflns_limit_h_max 14
_diffrn_reflns_limit_h_min -13
_diffrn_reflns_limit_k_max 20
_diffrn_reflns_limit_k_min -20
_diffrn_reflns_limit_l_max 28
_diffrn_reflns_limit_l_min -22
_diffrn_reflns_number 41514
_diffrn_reflns_theta_full 25.25
_diffrn_reflns_theta_max 25.25
_diffrn_reflns_theta_min 1.50
_diffrn_standards_decay_% 0
_exptl_absorpt_coefficient_mu 0.067
_exptl_absorpt_correction_T_max 0.9867
_exptl_absorpt_correction_T_min 0.9763
_exptl_absorpt_correction_type multi-scan
_exptl_absorpt_process_details
; 
program SADABS, Bruker (2001). 
;
_exptl_crystal_colour red
_exptl_crystal_density_diffrn 0.948
_exptl_crystal_density_method 'not measured'
_exptl_crystal_description needle
_exptl_crystal_F_000 1424
_exptl_crystal_size_max 0.50
_exptl_crystal_size_mid 0.30
_exptl_crystal_size_min 0.20
_platon_squeeze_details
;
;
_refine_diff_density_max 0.590
_refine_diff_density_min -0.525
_refine_diff_density_rms 0.100
_refine_ls_extinction_method none
_refine_ls_goodness_of_fit_ref 1.024
_refine_ls_hydrogen_treatment constr
_refine_ls_matrix_type full
_refine_ls_number_parameters 521
_refine_ls_number_reflns 8273
_refine_ls_number_restraints 246
_refine_ls_restrained_S_all 1.078
_refine_ls_R_factor_all 0.0821
_refine_ls_R_factor_gt 0.0641
_refine_ls_shift/su_max 0.000
_refine_ls_shift/su_mean 0.000
_refine_ls_structure_factor_coef Fsqd
_refine_ls_weighting_details 'calc w=1/[\s^2^(Fo^2^)+(0.2000P)^2^+0.0000P] where P=(Fo^2^+2Fc^2^)/3'
_refine_ls_weighting_scheme calc
_refine_ls_wR_factor_gt 0.1406
_refine_ls_wR_factor_ref 0.2347
_reflns_number_gt 4222
_reflns_number_total 8273
_reflns_threshold_expression >2sigma(I)
_cod_data_source_file om6b00528_si_002.cif
_cod_data_source_block 4
_cod_depositor_comments
;
The following automatic conversions were performed:

'_symmetry_cell_setting' value 'Monoclinic' changed to 'monoclinic'
according to
/usr/data/users/saulius/crontab/automatic-downloads/current/ACS/lib/dictionaries/cif_core.dic
dictionary named 'cif_core.dic' version 2.4.2 from 2011-04-26.

Automatic conversion script
Id: cif_fix_values 4268 2015-11-12 08:31:59Z antanas 
;
_cod_original_cell_volume 4584.2(10)
_cod_original_sg_symbol_H-M 'P 21/n'
_cod_database_code 4086723

loop_
_symmetry_equiv_pos_as_xyz
'x, y, z'
'-x+1/2, y+1/2, -z+1/2'
'-x, -y, -z'
'x-1/2, -y-1/2, z-1/2'

loop_
_atom_site_label
_atom_site_type_symbol
_atom_site_fract_x
_atom_site_fract_y
_atom_site_fract_z
_atom_site_U_iso_or_equiv
_atom_site_adp_type
_atom_site_occupancy
_atom_site_symmetry_multiplicity
_atom_site_calc_flag
_atom_site_refinement_flags
_atom_site_disorder_assembly
_atom_site_disorder_group
Mg1 Mg 0.8372(2) 0.10293(17) 0.70320(11) 0.1074(10) Uani 1 1 d D. . .
N1 N 0.7301(3) 0.0177(3) 0.66849(18) 0.0541(10) Uani 1 1 d . C .
N2 N 0.7070(4) 0.0893(3) 0.76189(19) 0.0577(11) Uani 1 1 d . C .
N3 N 0.9051(3) 0.0662(3) 0.62389(19) 0.0543(10) Uani 1 1 d . C .
C1 C 0.6390(4) -0.0070(3) 0.6936(2) 0.0544(11) Uani 1 1 d . . .
C2 C 0.5654(4) -0.0655(3) 0.6723(2) 0.0644(13) Uani 1 1 d . C .
H2 H 0.5050 -0.0796 0.6923 0.077 Uiso 1 1 calc R . .
C3 C 0.5756(5) -0.1093(4) 0.6182(2) 0.0615(12) Uani 1 1 d . . .
H3 H 0.5971 -0.1653 0.6286 0.074 Uiso 1 1 calc R C .
C4 C 0.6721(4) -0.0740(3) 0.5921(2) 0.0531(12) Uani 1 1 d . C .
H4 H 0.6841 -0.0926 0.5561 0.064 Uiso 1 1 calc R . .
C5 C 0.7421(4) -0.0171(3) 0.6175(2) 0.0466(10) Uani 1 1 d . . .
C6 C 0.6317(4) 0.0347(3) 0.7471(2) 0.0597(12) Uani 1 1 d . C .
C7 C 0.5372(6) 0.0132(5) 0.7810(3) 0.099(2) Uani 1 1 d . . .
H7A H 0.5452 0.0454 0.8153 0.148 Uiso 1 1 calc R C .
H7B H 0.5434 -0.0430 0.7912 0.148 Uiso 1 1 calc R . .
H7C H 0.4624 0.0232 0.7581 0.148 Uiso 1 1 calc R . .
C8 C 0.8428(4) 0.0148(3) 0.5937(2) 0.0494(11) Uani 1 1 d . C .
C9 C 0.8630(5) -0.0130(4) 0.5364(3) 0.0797(19) Uani 1 1 d . . .
H9A H 0.9302 0.0140 0.5262 0.120 Uiso 1 1 calc R C .
H9B H 0.7957 -0.0009 0.5084 0.120 Uiso 1 1 calc R . .
H9C H 0.8763 -0.0703 0.5375 0.120 Uiso 1 1 calc R . .
C10 C 0.7070(5) 0.1341(3) 0.8141(2) 0.0606(12) Uani 1 1 d . . .
C11 C 0.6584(5) 0.2120(4) 0.8089(3) 0.0703(13) Uani 1 1 d . C .
C12 C 0.6590(6) 0.2552(4) 0.8590(3) 0.0778(15) Uani 1 1 d . . .
H12 H 0.6248 0.3063 0.8576 0.093 Uiso 1 1 calc R C .
C13 C 0.7092(6) 0.2241(4) 0.9105(3) 0.0814(15) Uani 1 1 d . C .
H13 H 0.7097 0.2546 0.9438 0.098 Uiso 1 1 calc R . .
C14 C 0.7589(6) 0.1490(4) 0.9143(3) 0.0808(15) Uani 1 1 d . . .
H14 H 0.7921 0.1287 0.9501 0.097 Uiso 1 1 calc R C .
C15 C 0.7600(6) 0.1029(4) 0.8653(3) 0.0741(13) Uani 1 1 d . C .
C16 C 0.6036(7) 0.2455(4) 0.7527(3) 0.0877(16) Uani 1 1 d . . .
H16 H 0.6377 0.2183 0.7221 0.105 Uiso 1 1 calc R C .
C17 C 0.6223(12) 0.3343(5) 0.7478(5) 0.159(4) Uani 1 1 d . C .
H17A H 0.6170 0.3597 0.7840 0.239 Uiso 1 1 calc R . .
H17B H 0.5636 0.3563 0.7185 0.239 Uiso 1 1 calc R . .
H17C H 0.6983 0.3440 0.7378 0.239 Uiso 1 1 calc R . .
C18 C 0.4726(8) 0.2292(7) 0.7431(4) 0.135(3) Uani 1 1 d . C .
H18A H 0.4590 0.1722 0.7382 0.203 Uiso 1 1 calc R . .
H18B H 0.4363 0.2573 0.7092 0.203 Uiso 1 1 calc R . .
H18C H 0.4399 0.2477 0.7759 0.203 Uiso 1 1 calc R . .
C19 C 0.8181(7) 0.0220(5) 0.8680(4) 0.1015(19) Uani 1 1 d . . .
H19 H 0.8003 -0.0022 0.8295 0.122 Uiso 1 1 calc R C .
C20 C 0.7754(12) -0.0349(6) 0.9092(6) 0.175(4) Uani 1 1 d . C .
H20A H 0.8177 -0.0848 0.9098 0.262 Uiso 1 1 calc R . .
H20B H 0.6935 -0.0449 0.8973 0.262 Uiso 1 1 calc R . .
H20C H 0.7875 -0.0114 0.9471 0.262 Uiso 1 1 calc R . .
C21 C 0.9460(9) 0.0280(7) 0.8825(7) 0.180(4) Uani 1 1 d . C .
H21A H 0.9690 0.0853 0.8808 0.270 Uiso 1 1 calc R . .
H21B H 0.9828 -0.0005 0.8543 0.270 Uiso 1 1 calc R . .
H21C H 0.9717 0.0080 0.9196 0.270 Uiso 1 1 calc R . .
C22 C 0.4601(5) -0.1115(4) 0.5781(3) 0.0729(14) Uani 1 1 d . C .
H22A H 0.4015 -0.1352 0.5983 0.087 Uiso 1 1 calc R . .
H22B H 0.4361 -0.0565 0.5680 0.087 Uiso 1 1 calc R . .
C23 C 0.4637(5) -0.1585(4) 0.5237(3) 0.0693(13) Uani 1 1 d . . .
C24 C 0.4526(5) -0.1214(4) 0.4723(3) 0.0805(15) Uani 1 1 d . C .
H24 H 0.4436 -0.0655 0.4704 0.097 Uiso 1 1 calc R . .
C25 C 0.4542(6) -0.1644(5) 0.4230(3) 0.0944(17) Uani 1 1 d . . .
H25 H 0.4441 -0.1377 0.3877 0.113 Uiso 1 1 calc R C .
C26 C 0.4696(6) -0.2416(5) 0.4246(3) 0.0953(18) Uani 1 1 d . C .
H26 H 0.4718 -0.2698 0.3905 0.114 Uiso 1 1 calc R . .
C27 C 0.4825(6) -0.2820(5) 0.4753(3) 0.0949(18) Uani 1 1 d . . .
H27 H 0.4936 -0.3378 0.4764 0.114 Uiso 1 1 calc R C .
C28 C 0.4790(6) -0.2393(4) 0.5250(3) 0.0816(16) Uani 1 1 d . C .
H28 H 0.4872 -0.2664 0.5601 0.098 Uiso 1 1 calc R . .
C29 C 1.0068(4) 0.0978(4) 0.6059(2) 0.0604(11) Uani 1 1 d . . .
C30 C 0.9987(5) 0.1657(4) 0.5707(3) 0.0791(13) Uani 1 1 d . A .
C31 C 1.0992(6) 0.1974(4) 0.5569(3) 0.0875(16) Uani 1 1 d . . .
H31 H 1.0954 0.2432 0.5336 0.105 Uiso 1 1 calc R C .
C32 C 1.2041(6) 0.1638(5) 0.5762(3) 0.0907(17) Uani 1 1 d . C .
H32 H 1.2716 0.1862 0.5659 0.109 Uiso 1 1 calc R . .
C33 C 1.2119(5) 0.0981(5) 0.6104(3) 0.0839(15) Uani 1 1 d . . .
H33 H 1.2848 0.0756 0.6236 0.101 Uiso 1 1 calc R C .
C34 C 1.1122(5) 0.0635(4) 0.6263(3) 0.0746(13) Uani 1 1 d . B .
C35A C 0.8827(6) 0.2058(4) 0.5494(4) 0.0986(15) Uani 0.60 1 d PDU A 1
H35A H 0.8204 0.1818 0.5677 0.118 Uiso 0.60 1 calc PR A 1
C36A C 0.8585(13) 0.1930(10) 0.4837(6) 0.111(3) Uani 0.60 1 d PDU A 1
H36A H 0.9202 0.2172 0.4665 0.167 Uiso 0.60 1 calc PR A 1
H36B H 0.7853 0.2178 0.4682 0.167 Uiso 0.60 1 calc PR A 1
H36C H 0.8550 0.1362 0.4754 0.167 Uiso 0.60 1 calc PR A 1
C37A C 0.8936(14) 0.2969(7) 0.5622(8) 0.121(3) Uani 0.60 1 d PDU A 1
H37A H 0.8672 0.3081 0.5982 0.182 Uiso 0.60 1 calc PR A 1
H37B H 0.8466 0.3265 0.5319 0.182 Uiso 0.60 1 calc PR A 1
H37C H 0.9739 0.3131 0.5646 0.182 Uiso 0.60 1 calc PR A 1
C35B C 0.8827(6) 0.2058(4) 0.5494(4) 0.0986(15) Uani 0.40 1 d PDU A 2
H35B H 0.8243 0.1627 0.5479 0.118 Uiso 0.40 1 calc PR A 2
C36B C 0.8576(19) 0.2464(13) 0.4940(8) 0.106(3) Uani 0.40 1 d PDU A 2
H36D H 0.8753 0.3029 0.4989 0.159 Uiso 0.40 1 calc PR A 2
H36E H 0.7763 0.2399 0.4786 0.159 Uiso 0.40 1 calc PR A 2
H36F H 0.9045 0.2233 0.4679 0.159 Uiso 0.40 1 calc PR A 2
C37B C 0.8602(19) 0.2626(13) 0.6004(9) 0.113(3) Uani 0.40 1 d PDU A 2
H37D H 0.9248 0.2991 0.6097 0.169 Uiso 0.40 1 calc PR A 2
H37E H 0.8523 0.2303 0.6335 0.169 Uiso 0.40 1 calc PR A 2
H37F H 0.7897 0.2929 0.5889 0.169 Uiso 0.40 1 calc PR A 2
C38A C 1.1196(6) -0.0094(5) 0.6646(3) 0.0953(14) Uani 0.70 1 d PDU B 1
H38A H 1.0518 -0.0109 0.6848 0.114 Uiso 0.70 1 calc PR B 1
C39A C 1.2337(10) -0.0052(9) 0.7090(5) 0.121(3) Uani 0.70 1 d PDU B 1
H39A H 1.3000 -0.0113 0.6894 0.182 Uiso 0.70 1 calc PR B 1
H39B H 1.2337 -0.0479 0.7367 0.182 Uiso 0.70 1 calc PR B 1
H39C H 1.2380 0.0461 0.7284 0.182 Uiso 0.70 1 calc PR B 1
C40A C 1.1221(10) -0.0853(7) 0.6285(5) 0.103(3) Uani 0.70 1 d PDU B 1
H40A H 1.0490 -0.0908 0.6031 0.154 Uiso 0.70 1 calc PR B 1
H40B H 1.1342 -0.1316 0.6533 0.154 Uiso 0.70 1 calc PR B 1
H40C H 1.1846 -0.0815 0.6062 0.154 Uiso 0.70 1 calc PR B 1
C38B C 1.1196(6) -0.0094(5) 0.6646(3) 0.0953(14) Uani 0.30 1 d PDU B 2
H38B H 1.0431 -0.0348 0.6533 0.114 Uiso 0.30 1 calc PR B 2
C39B C 1.122(2) 0.0081(17) 0.7308(8) 0.107(3) Uani 0.30 1 d PDU B 2
H39D H 1.1960 0.0311 0.7468 0.160 Uiso 0.30 1 calc PR B 2
H39E H 1.1105 -0.0415 0.7504 0.160 Uiso 0.30 1 calc PR B 2
H39F H 1.0605 0.0453 0.7355 0.160 Uiso 0.30 1 calc PR B 2
C40B C 1.204(2) -0.0803(15) 0.6628(12) 0.109(3) Uani 0.30 1 d PDU B 2
H40D H 1.2033 -0.0969 0.6236 0.163 Uiso 0.30 1 calc PR B 2
H40E H 1.1809 -0.1246 0.6847 0.163 Uiso 0.30 1 calc PR B 2
H40F H 1.2821 -0.0637 0.6790 0.163 Uiso 0.30 1 calc PR B 2
C41A C 0.8924(13) 0.2302(9) 0.7197(7) 0.163(4) Uani 0.65 1 d PDU C 1
H41A H 0.8437 0.2639 0.6919 0.196 Uiso 0.65 1 calc PR C 1
H41B H 0.8759 0.2450 0.7576 0.196 Uiso 0.65 1 calc PR C 1
C42A C 1.0161(13) 0.2506(11) 0.7174(7) 0.178(4) Uani 0.65 1 d PDU C 1
H42A H 1.0380 0.2360 0.6805 0.214 Uiso 0.65 1 calc PR C 1
H42B H 1.0314 0.3077 0.7245 0.214 Uiso 0.65 1 calc PR C 1
C43A C 1.0765(15) 0.2013(12) 0.7635(8) 0.190(5) Uani 0.65 1 d PDU C 1
H43A H 1.0304 0.1962 0.7944 0.228 Uiso 0.65 1 calc PR C 1
H43B H 1.0910 0.1476 0.7495 0.228 Uiso 0.65 1 calc PR C 1
C44A C 1.1815(18) 0.2406(14) 0.7829(10) 0.217(6) Uani 0.65 1 d PDU C 1
H44A H 1.2085 0.2672 0.7511 0.325 Uiso 0.65 1 calc PR C 1
H44B H 1.2388 0.2019 0.7995 0.325 Uiso 0.65 1 calc PR C 1
H44C H 1.1697 0.2800 0.8115 0.325 Uiso 0.65 1 calc PR C 1
C41B C 1.000(2) 0.1347(18) 0.7620(12) 0.175(5) Uani 0.35 1 d PDU C 2
H41C H 1.0111 0.0946 0.7925 0.209 Uiso 0.35 1 calc PR C 2
H41D H 1.0645 0.1287 0.7405 0.209 Uiso 0.35 1 calc PR C 2
C42B C 1.011(2) 0.2196(18) 0.7910(15) 0.185(5) Uani 0.35 1 d PDU C 2
H42C H 0.9836 0.2596 0.7618 0.222 Uiso 0.35 1 calc PR C 2
H42D H 0.9592 0.2213 0.8196 0.222 Uiso 0.35 1 calc PR C 2
C43B C 1.128(3) 0.2438(19) 0.8190(17) 0.190(5) Uani 0.35 1 d PDU C 2
H43C H 1.1171 0.2845 0.8474 0.228 Uiso 0.35 1 calc PR C 2
H43D H 1.1652 0.2707 0.7899 0.228 Uiso 0.35 1 calc PR C 2
C44B C 1.216(3) 0.184(2) 0.8488(16) 0.202(8) Uani 0.35 1 d PDU C 2
H44D H 1.1862 0.1605 0.8810 0.303 Uiso 0.35 1 calc PR C 2
H44E H 1.2882 0.2111 0.8621 0.303 Uiso 0.35 1 calc PR C 2
H44F H 1.2286 0.1420 0.8222 0.303 Uiso 0.35 1 calc PR C 2

loop_
_atom_site_aniso_label
_atom_site_aniso_U_11
_atom_site_aniso_U_22
_atom_site_aniso_U_33
_atom_site_aniso_U_23
_atom_site_aniso_U_13
_atom_site_aniso_U_12
Mg1 0.1007(15) 0.1372(17) 0.0974(15) -0.0706(13) 0.0564(12) -0.0770(13)
N1 0.047(2) 0.063(2) 0.056(2) -0.0216(19) 0.0178(16) -0.0127(17)
N2 0.059(2) 0.061(2) 0.056(2) -0.0246(19) 0.0168(18) -0.0118(18)
N3 0.0411(19) 0.065(2) 0.058(2) -0.0083(19) 0.0144(16) -0.0085(17)
C1 0.048(2) 0.061(2) 0.058(2) -0.022(2) 0.0185(19) -0.0127(18)
C2 0.054(3) 0.071(3) 0.073(3) -0.029(2) 0.025(2) -0.024(2)
C3 0.052(2) 0.061(3) 0.073(3) -0.025(2) 0.014(2) -0.012(2)
C4 0.047(2) 0.055(3) 0.058(3) -0.021(2) 0.0099(19) -0.0061(19)
C5 0.037(2) 0.053(2) 0.049(2) -0.015(2) 0.0073(17) -0.0019(17)
C6 0.055(3) 0.066(3) 0.062(3) -0.024(2) 0.024(2) -0.016(2)
C7 0.087(4) 0.129(5) 0.094(5) -0.055(4) 0.054(3) -0.051(4)
C8 0.039(2) 0.057(3) 0.053(2) -0.014(2) 0.0126(18) -0.0016(18)
C9 0.068(4) 0.105(5) 0.074(4) -0.035(3) 0.033(3) -0.029(3)
C10 0.064(3) 0.064(2) 0.057(2) -0.023(2) 0.018(2) -0.016(2)
C11 0.082(3) 0.067(3) 0.063(2) -0.023(2) 0.017(2) -0.010(2)
C12 0.093(4) 0.071(3) 0.070(3) -0.029(3) 0.016(3) -0.009(3)
C13 0.104(4) 0.083(3) 0.060(3) -0.030(3) 0.021(3) -0.020(3)
C14 0.103(4) 0.080(3) 0.058(3) -0.018(3) 0.012(3) -0.022(3)
C15 0.088(3) 0.072(3) 0.062(3) -0.019(2) 0.011(2) -0.016(2)
C16 0.108(4) 0.078(3) 0.074(3) -0.017(3) 0.007(3) 0.004(3)
C17 0.250(9) 0.091(5) 0.122(7) 0.008(5) -0.015(7) -0.012(6)
C18 0.102(4) 0.173(7) 0.126(6) 0.000(6) 0.004(4) 0.022(5)
C19 0.121(4) 0.082(3) 0.098(4) -0.013(3) 0.005(4) 0.004(3)
C20 0.216(9) 0.111(6) 0.200(9) 0.043(6) 0.042(8) 0.010(6)
C21 0.124(5) 0.125(7) 0.284(11) -0.026(8) 0.009(7) 0.025(5)
C22 0.053(3) 0.074(3) 0.090(3) -0.026(3) 0.008(2) -0.009(2)
C23 0.051(3) 0.073(3) 0.080(3) -0.020(2) -0.003(2) -0.010(2)
C24 0.062(3) 0.083(3) 0.087(3) -0.008(3) -0.016(3) -0.004(3)
C25 0.079(3) 0.115(4) 0.079(3) -0.007(3) -0.019(3) -0.008(3)
C26 0.088(4) 0.115(4) 0.074(3) -0.032(3) -0.016(3) 0.003(3)
C27 0.099(4) 0.088(3) 0.087(3) -0.028(3) -0.018(3) 0.004(3)
C28 0.083(3) 0.074(3) 0.079(3) -0.018(3) -0.013(3) -0.005(3)
C29 0.044(2) 0.076(3) 0.063(3) -0.019(2) 0.0156(19) -0.0128(18)
C30 0.065(2) 0.077(3) 0.100(3) -0.008(2) 0.026(2) -0.015(2)
C31 0.075(3) 0.090(3) 0.104(4) -0.014(3) 0.036(3) -0.024(3)
C32 0.065(3) 0.112(4) 0.101(4) -0.029(3) 0.030(3) -0.033(3)
C33 0.050(3) 0.119(4) 0.084(4) -0.032(3) 0.012(2) -0.013(3)
C34 0.047(2) 0.108(3) 0.068(3) -0.019(2) 0.006(2) -0.007(2)
C35A 0.081(3) 0.086(3) 0.130(3) 0.005(3) 0.019(3) -0.001(2)
C36A 0.092(6) 0.100(6) 0.136(5) 0.006(6) 0.004(5) -0.002(6)
C37A 0.121(7) 0.093(5) 0.150(7) 0.003(6) 0.021(6) 0.014(5)
C35B 0.081(3) 0.086(3) 0.130(3) 0.005(3) 0.019(3) -0.001(2)
C36B 0.091(7) 0.086(7) 0.139(6) 0.013(6) 0.012(6) -0.002(7)
C37B 0.098(7) 0.096(7) 0.145(6) -0.001(6) 0.024(7) 0.016(6)
C38A 0.065(3) 0.128(3) 0.087(3) 0.002(2) -0.003(2) 0.005(2)
C39A 0.091(5) 0.157(6) 0.104(5) 0.010(5) -0.021(4) 0.011(5)
C40A 0.079(5) 0.112(5) 0.110(6) 0.017(4) -0.005(5) 0.001(5)
C38B 0.065(3) 0.128(3) 0.087(3) 0.002(2) -0.003(2) 0.005(2)
C39B 0.088(7) 0.140(8) 0.086(5) 0.007(6) -0.007(6) 0.008(7)
C40B 0.080(6) 0.133(6) 0.106(7) 0.005(6) -0.006(6) 0.014(5)
C41A 0.174(8) 0.174(8) 0.159(9) -0.105(7) 0.080(6) -0.125(7)
C42A 0.174(8) 0.206(9) 0.167(8) -0.096(7) 0.065(6) -0.127(7)
C43A 0.172(7) 0.239(9) 0.167(8) -0.098(8) 0.055(6) -0.121(7)
C44A 0.193(9) 0.254(12) 0.204(11) -0.098(11) 0.036(8) -0.118(9)
C41B 0.144(7) 0.241(10) 0.147(8) -0.109(8) 0.050(6) -0.133(8)
C42B 0.165(7) 0.240(10) 0.159(8) -0.109(8) 0.052(6) -0.124(8)
C43B 0.170(8) 0.239(10) 0.167(9) -0.105(8) 0.049(7) -0.123(8)
C44B 0.182(12) 0.251(15) 0.178(14) -0.108(13) 0.046(11) -0.105(11)

loop_
_atom_type_symbol
_atom_type_description
_atom_type_scat_dispersion_real
_atom_type_scat_dispersion_imag
_atom_type_scat_source
C C 0.0033 0.0016 'International Tables Vol C Tables 4.2.6.8 and 6.1.1.4'
H H 0.0000 0.0000 'International Tables Vol C Tables 4.2.6.8 and 6.1.1.4'
N N 0.0061 0.0033 'International Tables Vol C Tables 4.2.6.8 and 6.1.1.4'
Mg Mg 0.0486 0.0363 'International Tables Vol C Tables 4.2.6.8 and 6.1.1.4'

loop_
_geom_angle_atom_site_label_1
_geom_angle_atom_site_label_2
_geom_angle_atom_site_label_3
_geom_angle
N1 Mg1 N2 74.83(17)
N1 Mg1 C41A 154.0(5)
N2 Mg1 C41A 101.2(4)
N1 Mg1 N3 74.85(17)
N2 Mg1 N3 149.69(18)
C41A Mg1 N3 106.1(4)
N1 Mg1 C41B 147.8(9)
N2 Mg1 C41B 103.4(8)
C41A Mg1 C41B 58.2(9)
N3 Mg1 C41B 102.1(8)
C1 N1 C5 117.0(4)
C1 N1 Mg1 121.4(3)
C5 N1 Mg1 121.6(3)
C6 N2 C10 120.7(4)
C6 N2 Mg1 114.2(3)
C10 N2 Mg1 125.0(3)
C8 N3 C29 120.8(4)
C8 N3 Mg1 114.3(3)
C29 N3 Mg1 124.8(3)
C2 C1 N1 123.6(5)
C2 C1 C6 123.4(5)
N1 C1 C6 113.0(4)
C1 C2 C3 122.9(5)
C1 C2 H2 118.5
C3 C2 H2 118.5
C4 C3 C2 109.3(4)
C4 C3 C22 113.8(5)
C2 C3 C22 111.4(5)
C4 C3 H3 107.4
C2 C3 H3 107.4
C22 C3 H3 107.4
C5 C4 C3 123.0(5)
C5 C4 H4 118.5
C3 C4 H4 118.5
C4 C5 N1 124.1(5)
C4 C5 C8 123.4(5)
N1 C5 C8 112.5(4)
N2 C6 C1 116.5(4)
N2 C6 C7 123.7(5)
C1 C6 C7 119.7(5)
C6 C7 H7A 109.5
C6 C7 H7B 109.5
H7A C7 H7B 109.5
C6 C7 H7C 109.5
H7A C7 H7C 109.5
H7B C7 H7C 109.5
N3 C8 C5 116.5(4)
N3 C8 C9 124.5(5)
C5 C8 C9 119.0(4)
C8 C9 H9A 109.5
C8 C9 H9B 109.5
H9A C9 H9B 109.5
C8 C9 H9C 109.5
H9A C9 H9C 109.5
H9B C9 H9C 109.5
C15 C10 C11 122.9(5)
C15 C10 N2 120.0(5)
C11 C10 N2 117.0(5)
C12 C11 C10 117.0(6)
C12 C11 C16 120.8(6)
C10 C11 C16 122.1(5)
C13 C12 C11 120.6(6)
C13 C12 H12 119.7
C11 C12 H12 119.7
C12 C13 C14 121.3(6)
C12 C13 H13 119.4
C14 C13 H13 119.4
C13 C14 C15 120.4(7)
C13 C14 H14 119.8
C15 C14 H14 119.8
C10 C15 C14 117.7(6)
C10 C15 C19 120.9(6)
C14 C15 C19 121.5(7)
C11 C16 C17 113.0(6)
C11 C16 C18 110.0(7)
C17 C16 C18 108.5(8)
C11 C16 H16 108.4
C17 C16 H16 108.4
C18 C16 H16 108.4
C16 C17 H17A 109.5
C16 C17 H17B 109.5
H17A C17 H17B 109.5
C16 C17 H17C 109.5
H17A C17 H17C 109.5
H17B C17 H17C 109.5
C16 C18 H18A 109.5
C16 C18 H18B 109.5
H18A C18 H18B 109.5
C16 C18 H18C 109.5
H18A C18 H18C 109.5
H18B C18 H18C 109.5
C21 C19 C20 108.5(9)
C21 C19 C15 112.2(7)
C20 C19 C15 113.6(8)
C21 C19 H19 107.4
C20 C19 H19 107.4
C15 C19 H19 107.4
C19 C20 H20A 109.5
C19 C20 H20B 109.5
H20A C20 H20B 109.5
C19 C20 H20C 109.5
H20A C20 H20C 109.5
H20B C20 H20C 109.5
C19 C21 H21A 110.0
C19 C21 H21B 110.0
H21A C21 H21B 107.0
C19 C21 H21C 111.0
H21A C21 H21C 109.5
H21B C21 H21C 111.0
C23 C22 C3 113.8(5)
C23 C22 H22A 108.8
C3 C22 H22A 108.8
C23 C22 H22B 108.8
C3 C22 H22B 108.8
H22A C22 H22B 107.7
C24 C23 C28 117.9(6)
C24 C23 C22 121.1(6)
C28 C23 C22 121.0(7)
C23 C24 C25 121.0(7)
C23 C24 H24 119.5
C25 C24 H24 119.5
C26 C25 C24 120.8(8)
C26 C25 H25 119.6
C24 C25 H25 119.6
C25 C26 C27 120.7(8)
C25 C26 H26 119.6
C27 C26 H26 119.6
C26 C27 C28 118.7(7)
C26 C27 H27 120.6
C28 C27 H27 120.6
C23 C28 C27 120.9(7)
C23 C28 H28 119.6
C27 C28 H28 119.6
C34 C29 C30 121.3(5)
C34 C29 N3 118.9(6)
C30 C29 N3 119.8(5)
C31 C30 C29 118.3(6)
C31 C30 C35A 119.9(7)
C29 C30 C35A 121.7(5)
C32 C31 C30 121.2(7)
C32 C31 H31 119.4
C30 C31 H31 119.4
C33 C32 C31 120.4(6)
C33 C32 H32 119.8
C31 C32 H32 119.8
C32 C33 C34 120.8(7)
C32 C33 H33 119.6
C34 C33 H33 119.6
C29 C34 C33 118.0(7)
C29 C34 C38A 120.7(6)
C33 C34 C38A 121.3(6)
C30 C35A C37A 108.9(8)
C30 C35A C36A 106.6(8)
C37A C35A C36A 109.1(11)
C30 C35A H35A 110.7
C37A C35A H35A 110.7
C36A C35A H35A 110.7
H36D C36B H36E 109.5
H36D C36B H36F 109.5
H36E C36B H36F 109.5
H37D C37B H37E 109.5
H37D C37B H37F 109.5
H37E C37B H37F 109.5
C34 C38A C40A 109.5(7)
C34 C38A C39A 109.4(8)
C40A C38A C39A 108.9(8)
C34 C38A H38A 109.7
C40A C38A H38A 109.7
C39A C38A H38A 109.7
H39D C39B H39E 109.5
H39D C39B H39F 109.5
H39E C39B H39F 109.5
H40D C40B H40E 109.5
H40D C40B H40F 109.5
H40E C40B H40F 109.5
C42A C41A Mg1 117.6(11)
C42A C41A H41A 107.9
Mg1 C41A H41A 107.9
C42A C41A H41B 107.9
Mg1 C41A H41B 107.9
H41A C41A H41B 107.2
C43A C42A C41A 101.6(13)
C43A C42A H42A 111.5
C41A C42A H42A 111.5
C43A C42A H42B 111.5
C41A C42A H42B 111.5
H42A C42A H42B 109.3
C44A C43A C42A 106.1(16)
C44A C43A H43A 110.5
C42A C43A H43A 110.5
C44A C43A H43B 110.5
C42A C43A H43B 110.5
H43A C43A H43B 108.7
C42B C41B Mg1 119.4(18)
C42B C41B H41C 107.5
Mg1 C41B H41C 107.5
C42B C41B H41D 107.5
Mg1 C41B H41D 107.5
H41C C41B H41D 107.0
C43B C42B C41B 116.8(17)
C43B C42B H42C 108.1
C41B C42B H42C 108.1
C43B C42B H42D 108.1
C41B C42B H42D 108.1
H42C C42B H42D 107.3
C42B C43B C44B 122(2)
C42B C43B H43C 106.7
C44B C43B H43C 106.7
C42B C43B H43D 106.7
C44B C43B H43D 106.7
H43C C43B H43D 106.6
C43B C44B H44D 109.5
C43B C44B H44E 109.5
H44D C44B H44E 109.5
C43B C44B H44F 109.5
H44D C44B H44F 109.5
H44E C44B H44F 109.5

loop_
_geom_bond_atom_site_label_1
_geom_bond_atom_site_label_2
_geom_bond_distance
Mg1 N1 1.989(4)
Mg1 N2 2.231(5)
Mg1 C41A 2.240(12)
Mg1 N3 2.241(5)
Mg1 C41B 2.242(19)
N1 C1 1.363(6)
N1 C5 1.369(6)
N2 C6 1.279(6)
N2 C10 1.447(7)
N3 C8 1.273(6)
N3 C29 1.426(6)
C1 C2 1.348(7)
C1 C6 1.464(7)
C2 C3 1.498(8)
C2 H2 0.9400
C3 C4 1.492(7)
C3 C22 1.526(8)
C3 H3 0.9900
C4 C5 1.336(7)
C4 H4 0.9400
C5 C8 1.484(7)
C6 C7 1.508(8)
C7 H7A 0.9700
C7 H7B 0.9700
C7 H7C 0.9700
C8 C9 1.490(7)
C9 H9A 0.9700
C9 H9B 0.9700
C9 H9C 0.9700
C10 C15 1.378(9)
C10 C11 1.418(8)
C11 C12 1.392(8)
C11 C16 1.496(9)
C12 C13 1.373(9)
C12 H12 0.9400
C13 C14 1.381(10)
C13 H13 0.9400
C14 C15 1.397(9)
C14 H14 0.9400
C15 C19 1.510(10)
C16 C17 1.506(11)
C16 C18 1.538(11)
C16 H16 0.9900
C17 H17A 0.9700
C17 H17B 0.9700
C17 H17C 0.9700
C18 H18A 0.9700
C18 H18B 0.9700
C18 H18C 0.9700
C19 C21 1.486(13)
C19 C20 1.504(13)
C19 H19 0.9900
C20 H20A 0.9700
C20 H20B 0.9700
C20 H20C 0.9700
C21 H21A 1.0000
C21 H21B 0.9700
C21 H21C 0.9500
C22 C23 1.518(9)
C22 H22A 0.9800
C22 H22B 0.9800
C23 C24 1.357(9)
C23 C28 1.362(9)
C24 C25 1.377(10)
C24 H24 0.9400
C25 C26 1.302(10)
C25 H25 0.9400
C26 C27 1.369(11)
C26 H26 0.9400
C27 C28 1.385(9)
C27 H27 0.9400
C28 H28 0.9400
C29 C34 1.377(8)
C29 C30 1.403(9)
C30 C31 1.375(8)
C30 C35A 1.528(10)
C31 C32 1.362(10)
C31 H31 0.9400
C32 C33 1.361(10)
C32 H32 0.9400
C33 C34 1.405(9)
C33 H33 0.9400
C34 C38A 1.514(10)
C35A C37A 1.555(13)
C35A C36A 1.555(14)
C35A H35A 0.9900
C36A H36A 0.9700
C36A H36B 0.9700
C36A H36C 0.9700
C37A H37A 0.9700
C37A H37B 0.9700
C37A H37C 0.9700
C36B H36D 0.9700
C36B H36E 0.9700
C36B H36F 0.9700
C37B H37D 0.9700
C37B H37E 0.9700
C37B H37F 0.9700
C38A C40A 1.534(12)
C38A C39A 1.567(11)
C38A H38A 0.9900
C39A H39A 0.9700
C39A H39B 0.9700
C39A H39C 0.9700
C40A H40A 0.9700
C40A H40B 0.9700
C40A H40C 0.9700
C39B H39D 0.9700
C39B H39E 0.9700
C39B H39F 0.9700
C40B H40D 0.9700
C40B H40E 0.9700
C40B H40F 0.9700
C41A C42A 1.496(15)
C41A H41A 0.9800
C41A H41B 0.9800
C42A C43A 1.46(2)
C42A H42A 0.9800
C42A H42B 0.9800
C43A C44A 1.406(16)
C43A H43A 0.9800
C43A H43B 0.9800
C44A H44A 0.9700
C44A H44B 0.9700
C44A H44C 0.9700
C41B C42B 1.57(2)
C41B H41C 0.9800
C41B H41D 0.9800
C42B C43B 1.48(2)
C42B H42C 0.9800
C42B H42D 0.9800
C43B C44B 1.52(2)
C43B H43C 0.9800
C43B H43D 0.9800
C44B H44D 0.9700
C44B H44E 0.9700
C44B H44F 0.9700

loop_
_geom_torsion_atom_site_label_1
_geom_torsion_atom_site_label_2
_geom_torsion_atom_site_label_3
_geom_torsion_atom_site_label_4
_geom_torsion
N2 Mg1 N1 C1 -0.5(4)
C41A Mg1 N1 C1 -84.9(10)
N3 Mg1 N1 C1 179.4(5)
C41B Mg1 N1 C1 90.6(15)
N2 Mg1 N1 C5 177.4(4)
C41A Mg1 N1 C5 93.0(10)
N3 Mg1 N1 C5 -2.8(4)
C41B Mg1 N1 C5 -91.5(15)
N1 Mg1 N2 C6 1.9(4)
C41A Mg1 N2 C6 155.4(7)
N3 Mg1 N2 C6 1.6(7)
C41B Mg1 N2 C6 -145.0(9)
N1 Mg1 N2 C10 179.0(5)
C41A Mg1 N2 C10 -27.4(7)
N3 Mg1 N2 C10 178.8(5)
C41B Mg1 N2 C10 32.2(10)
N1 Mg1 N3 C8 4.2(4)
N2 Mg1 N3 C8 4.4(7)
C41A Mg1 N3 C8 -148.8(6)
C41B Mg1 N3 C8 151.2(10)
N1 Mg1 N3 C29 -177.9(5)
N2 Mg1 N3 C29 -177.7(5)
C41A Mg1 N3 C29 29.1(7)
C41B Mg1 N3 C29 -30.9(10)
C5 N1 C1 C2 3.4(8)
Mg1 N1 C1 C2 -178.7(5)
C5 N1 C1 C6 -178.7(5)
Mg1 N1 C1 C6 -0.7(7)
N1 C1 C2 C3 -0.6(10)
C6 C1 C2 C3 -178.4(6)
C1 C2 C3 C4 -3.5(8)
C1 C2 C3 C22 -130.1(6)
C2 C3 C4 C5 5.4(8)
C22 C3 C4 C5 130.6(5)
C3 C4 C5 N1 -3.3(8)
C3 C4 C5 C8 176.0(5)
C1 N1 C5 C4 -1.4(8)
Mg1 N1 C5 C4 -179.4(4)
C1 N1 C5 C8 179.2(5)
Mg1 N1 C5 C8 1.3(6)
C10 N2 C6 C1 179.9(5)
Mg1 N2 C6 C1 -2.8(7)
C10 N2 C6 C7 1.0(9)
Mg1 N2 C6 C7 178.3(6)
C2 C1 C6 N2 -179.6(6)
N1 C1 C6 N2 2.4(8)
C2 C1 C6 C7 -0.7(10)
N1 C1 C6 C7 -178.6(6)
C29 N3 C8 C5 177.2(5)
Mg1 N3 C8 C5 -4.8(6)
C29 N3 C8 C9 -4.3(8)
Mg1 N3 C8 C9 173.7(5)
C4 C5 C8 N3 -176.7(5)
N1 C5 C8 N3 2.7(7)
C4 C5 C8 C9 4.7(8)
N1 C5 C8 C9 -176.0(5)
C6 N2 C10 C15 83.3(7)
Mg1 N2 C10 C15 -93.7(6)
C6 N2 C10 C11 -101.3(6)
Mg1 N2 C10 C11 81.8(6)
C15 C10 C11 C12 -4.2(9)
N2 C10 C11 C12 -179.6(5)
C15 C10 C11 C16 178.5(6)
N2 C10 C11 C16 3.2(8)
C10 C11 C12 C13 2.6(9)
C16 C11 C12 C13 179.9(6)
C11 C12 C13 C14 -0.8(10)
C12 C13 C14 C15 0.5(10)
C11 C10 C15 C14 4.0(9)
N2 C10 C15 C14 179.2(5)
C11 C10 C15 C19 -175.6(6)
N2 C10 C15 C19 -0.4(9)
C13 C14 C15 C10 -2.0(10)
C13 C14 C15 C19 177.5(7)
C12 C11 C16 C17 37.4(11)
C10 C11 C16 C17 -145.4(8)
C12 C11 C16 C18 -84.0(8)
C10 C11 C16 C18 93.2(8)
C10 C15 C19 C21 110.8(10)
C14 C15 C19 C21 -68.7(11)
C10 C15 C19 C20 -125.7(9)
C14 C15 C19 C20 54.8(11)
C4 C3 C22 C23 58.7(7)
C2 C3 C22 C23 -177.2(5)
C3 C22 C23 C24 -111.9(7)
C3 C22 C23 C28 67.6(8)
C28 C23 C24 C25 1.4(9)
C22 C23 C24 C25 -179.1(6)
C23 C24 C25 C26 -1.8(11)
C24 C25 C26 C27 1.1(12)
C25 C26 C27 C28 0.0(11)
C24 C23 C28 C27 -0.3(9)
C22 C23 C28 C27 -179.8(6)
C26 C27 C28 C23 -0.4(10)
C8 N3 C29 C34 -95.5(6)
Mg1 N3 C29 C34 86.7(6)
C8 N3 C29 C30 88.1(7)
Mg1 N3 C29 C30 -89.6(6)
C34 C29 C30 C31 0.0(9)
N3 C29 C30 C31 176.3(6)
C34 C29 C30 C35A -178.1(6)
N3 C29 C30 C35A -1.8(9)
C29 C30 C31 C32 0.6(10)
C35A C30 C31 C32 178.7(7)
C30 C31 C32 C33 -0.7(11)
C31 C32 C33 C34 0.3(10)
C30 C29 C34 C33 -0.4(9)
N3 C29 C34 C33 -176.8(5)
C30 C29 C34 C38A 179.5(6)
N3 C29 C34 C38A 3.2(8)
C32 C33 C34 C29 0.3(10)
C32 C33 C34 C38A -179.6(6)
C31 C30 C35A C37A -48.9(12)
C29 C30 C35A C37A 129.2(10)
C31 C30 C35A C36A 68.7(10)
C29 C30 C35A C36A -113.1(9)
C29 C34 C38A C40A 95.1(8)
C33 C34 C38A C40A -84.9(8)
C29 C34 C38A C39A -145.6(8)
C33 C34 C38A C39A 34.3(10)
N1 Mg1 C41A C42A -136.3(10)
N2 Mg1 C41A C42A 145.4(11)
N3 Mg1 C41A C42A -48.0(13)
C41B Mg1 C41A C42A 46.5(14)
Mg1 C41A C42A C43A -62.2(16)
C41A C42A C43A C44A -153.1(16)
N1 Mg1 C41B C42B -153.7(18)
N2 Mg1 C41B C42B -71(2)
C41A Mg1 C41B C42B 24(2)
N3 Mg1 C41B C42B 126(2)
Mg1 C41B C42B C43B -167(3)
C41B C42B C43B C44B -34(5)

loop_
_platon_squeeze_void_nr
_platon_squeeze_void_average_x
_platon_squeeze_void_average_y
_platon_squeeze_void_average_z
_platon_squeeze_void_volume
_platon_squeeze_void_count_electrons
1 0.000 0.500 0.500 344.5 94.2
2 0.500 1.000 1.000 344.6 94.4
